data_1567049
loop_
_publ_author_name
'Al Kelabi, Dana'
'Dey, Avishek'
'Alimi, Lukman O.'
'Piwo\'nski, Hubert'
'Habuchi, Satoshi'
'Khashab, Niveen M.'

_publ_section_title
;
 Photostable polymorphic organic cages for targeted live cell imaging
;
_journal_issue 24
_journal_name_full 'Chemical Science'
_journal_page_first 7341
_journal_page_last 7346
_journal_paper_doi 10.1039/D2SC00836J
_journal_volume 13
_journal_year 2022
_chemical_absolute_configuration ad
_chemical_formula_moiety '0.5(C36 H40 N6 O6), 0.5(C36 H42 N6 O6), 1.75[CHCl3]'
_chemical_formula_sum 'C75.5 H85.5 Cl10.5 N12 O12'
_chemical_formula_weight 1725.28
_space_group_crystal_system triclinic
_space_group_IT_number 1
_space_group_name_Hall 'P 1'
_space_group_name_H-M_alt 'P 1'
_atom_sites_solution_hydrogens geom
_atom_sites_solution_primary dual
_audit_creation_date 2021-10-19
_audit_creation_method
;
Olex2 1.3
(compiled 2020.11.12 svn.r5f609507 for OlexSys, GUI svn.r6408)
;
_audit_update_record
;
2022-01-24 deposited with the CCDC.	2022-06-01 downloaded from the CCDC.
;
_cell_angle_alpha 63.059(8)
_cell_angle_beta 71.223(9)
_cell_angle_gamma 73.702(9)
_cell_formula_units_Z 1
_cell_length_a 12.733(4)
_cell_length_b 13.433(5)
_cell_length_c 14.738(5)
_cell_measurement_reflns_used 5581
_cell_measurement_temperature 120.0
_cell_measurement_theta_max 27.81
_cell_measurement_theta_min 2.59
_cell_volume 2100.3(13)
_computing_cell_refinement 'SAINT V8.38A (Bruker, 2018)'
_computing_data_reduction 'SAINT V8.38A (Bruker, 2018)'
_computing_molecular_graphics 'Olex2 1.3 (Dolomanov et al., 2009)'
_computing_publication_material 'Olex2 1.3 (Dolomanov et al., 2009)'
_computing_structure_refinement 'SHELXL 2018/3 (Sheldrick, 2015)'
_computing_structure_solution 'SHELXT 2018/2 (Sheldrick, 2018)'
_diffrn_ambient_temperature 120.0
_diffrn_measured_fraction_theta_full 0.996
_diffrn_measured_fraction_theta_max 0.996
_diffrn_measurement_device_type 'Bruker APEX-II CCD'
_diffrn_measurement_method '\f and \w scans'
_diffrn_radiation_type MoK\a
_diffrn_radiation_wavelength 0.71073
_diffrn_reflns_av_R_equivalents 0.1454
_diffrn_reflns_av_unetI/netI 0.1295
_diffrn_reflns_Laue_measured_fraction_full 0.996
_diffrn_reflns_Laue_measured_fraction_max 0.996
_diffrn_reflns_limit_h_max 15
_diffrn_reflns_limit_h_min -15
_diffrn_reflns_limit_k_max 15
_diffrn_reflns_limit_k_min -15
_diffrn_reflns_limit_l_max 16
_diffrn_reflns_limit_l_min -17
_diffrn_reflns_number 53661
_diffrn_reflns_point_group_measured_fraction_full 0.968
_diffrn_reflns_point_group_measured_fraction_max 0.968
_diffrn_reflns_theta_full 25.018
_diffrn_reflns_theta_max 25.018
_diffrn_reflns_theta_min 2.055
_diffrn_source_current 1.0
_diffrn_source_power 0.05
_diffrn_source_voltage 50.0
_diffrn_standards_number 0
_exptl_absorpt_coefficient_mu 0.413
_exptl_absorpt_correction_T_max 0.7457
_exptl_absorpt_correction_T_min 0.6228
_exptl_absorpt_correction_type multi-scan
_exptl_absorpt_process_details
;
SADABS-2016/2 (Bruker,2016/2) was used for absorption correction.
wR2(int) was 0.1108 before and 0.0878 after correction.
The Ratio of minimum to maximum transmission is 0.8352.
The \l/2 correction factor is Not present.
;
_exptl_crystal_colour orange
_exptl_crystal_colour_primary orange
_exptl_crystal_density_diffrn 1.364
_exptl_crystal_description block
_exptl_crystal_F_000 897
_refine_diff_density_max 0.528
_refine_diff_density_min -0.366
_refine_diff_density_rms 0.087
_refine_ls_abs_structure_details
;
 Flack x determined using 3054 quotients [(I+)-(I-)]/[(I+)+(I-)]
 (Parsons, Flack and Wagner, Acta Cryst. B69 (2013) 249-259).
;
_refine_ls_abs_structure_Flack 2.5(10)
_refine_ls_extinction_coef 0.021(3)
_refine_ls_extinction_expression Fc^*^=kFc[1+0.001xFc^2^\l^3^/sin(2\q)]^-1/4^
_refine_ls_extinction_method 'SHELXL-2018/3 (Sheldrick 2018)'
_refine_ls_goodness_of_fit_ref 0.971
_refine_ls_hydrogen_treatment constr
_refine_ls_matrix_type full
_refine_ls_number_parameters 866
_refine_ls_number_reflns 14326
_refine_ls_number_restraints 3
_refine_ls_restrained_S_all 0.971
_refine_ls_R_factor_all 0.1169
_refine_ls_R_factor_gt 0.0873
_refine_ls_shift/su_max 0.000
_refine_ls_shift/su_mean 0.000
_refine_ls_structure_factor_coef Fsqd
_refine_ls_weighting_details 'w=1/[\s^2^(Fo^2^)+(0.1281P)^2^] where P=(Fo^2^+2Fc^2^)/3'
_refine_ls_weighting_scheme calc
_refine_ls_wR_factor_gt 0.2043
_refine_ls_wR_factor_ref 0.2226
_reflns_Friedel_coverage 0.944
_reflns_Friedel_fraction_full 0.940
_reflns_Friedel_fraction_max 0.940
_reflns_number_gt 9694
_reflns_number_total 14326
_reflns_threshold_expression 'I > 2\s(I)'
_cod_data_source_file d2sc00836j3.cif
_cod_data_source_block OC1
_cod_depositor_comments 'Adding full bibliography for 1567049.cif.'
_cod_original_cell_volume 2100.3(12)
_cod_original_formula_sum 'C75.50 H85.50 Cl10.50 N12 O12'
_cod_database_code 1567049
_shelx_shelxl_version_number 2018/3
_shelx_space_group_comment
;
The symmetry employed for this shelxl refinement is uniquely defined
by the following loop, which should always be used as a source of
symmetry information in preference to the above space-group names.
They are only intended as comments.
;
_olex2_refinement_description
;
1. Fixed Uiso
 At 1.2 times of:
  All C(H) groups, All C(H,H) groups, All N(H) groups
2.a Ternary CH refined with riding coordinates:
 C015(H015), C01M(H01M), C01P(H01P), C01Q(H01Q), C01R(H01R), C01S(H01S),
 C01U(H01U), C01V(H01V), C01Z(H01Z), C025(H025), C02E(H02F), C02M(H6)
2.b Secondary CH2 refined with riding coordinates:
 C00U(H00A,H00B), C00X(H00C,H00D), C017(H01A,H01B), C01G(H01C,H01D), C01X(H01E,
 H01F), C023(H02V,H02W), C024(H02X,H02Y), C026(H02A,H02B), C029(H02Z,H),
 C02B(H2,HA), C02D(H02D,H02E), C02F(H02G,H02H), C02H(H3,HB), C02I(H02J,H02K),
 C02K(H02L,H02M), C02L(H5,HC), C02O(H8,HD), C02P(H02N,H02O), C02Q(H9,HE),
 C02R(H02P,H02Q), C02S(H02R,H02S), C02T(H02T,H02U)
2.c Aromatic/amide H refined with riding coordinates:
 N00E(H00E), N00F(H00F), N00G(H00G), N00I(H00I), N00J(H00J), N00K(H00K),
 N00L(H00L), N00M(H00M), N00O(H00O), N00P(H00P), N00S(H00S), N00V(H00V),
 C00Z(H00Z), C010(H010), C018(H018), C1(H1), C01K(H01K), C01W(H01W), C020(H020),
  C027(H027), C028(H028), C02A(H02), C02C(H02C), C02G(H02I), C02J(H4), C02N(H7)
;
_smtbx_masks_void_probe_radius 1.2
_smtbx_masks_void_truncation_radius 1.2
_olex2_submission_special_instructions 'No special instructions were received'

loop_
_space_group_symop_operation_xyz
'x, y, z'

loop_
_atom_site_label
_atom_site_type_symbol
_atom_site_fract_x
_atom_site_fract_y
_atom_site_fract_z
_atom_site_U_iso_or_equiv
_atom_site_adp_type
_atom_site_occupancy
_atom_site_site_symmetry_order
_atom_site_calc_flag
_atom_site_refinement_flags_posn
_atom_site_refinement_flags_adp
_atom_site_refinement_flags_occupancy
_atom_site_disorder_assembly
_atom_site_disorder_group
O002 O -0.3447(5) -0.0457(5) -0.9414(4) 0.0343(13) Uani 1 1 d . . . . .
O003 O -0.3465(5) -1.1130(5) -0.1187(4) 0.0376(14) Uani 1 1 d . . . . .
O006 O -0.4172(5) -0.6700(5) -0.3686(4) 0.0389(15) Uani 1 1 d . . . . .
O007 O -0.6260(5) -0.1565(5) -0.8827(4) 0.0377(14) Uani 1 1 d . . . . .
O008 O -0.6295(5) -0.9119(5) -0.0590(4) 0.0330(13) Uani 1 1 d . . . . .
O009 O -0.2610(5) -0.3083(5) -0.6210(4) 0.0384(14) Uani 1 1 d . . . . .
O00A O -0.4181(6) -0.4692(5) -0.6628(5) 0.0402(15) Uani 1 1 d . . . . .
O00B O -0.5622(5) -0.0025(4) -0.6328(4) 0.0317(13) Uani 1 1 d . . . . .
O00C O -0.5579(5) -1.0913(5) -0.3391(4) 0.0366(14) Uani 1 1 d . . . . .
O00D O -0.7207(6) -0.2402(5) -0.5257(5) 0.0418(15) Uani 1 1 d . . . . .
N00E N -0.3443(6) -0.3969(6) -0.8693(5) 0.0348(16) Uani 1 1 d . . . . .
H00E H -0.336018 -0.459353 -0.813371 0.042 Uiso 1 1 calc R U . . .
N00F N -0.2072(7) -0.2349(6) -0.9328(6) 0.0405(18) Uani 1 1 d . . . . .
H00F H -0.219829 -0.165505 -0.979501 0.049 Uiso 1 1 calc R U . . .
N00G N -0.3988(6) -0.8538(6) -0.5974(5) 0.0331(16) Uani 1 1 d . . . . .
H00G H -0.328258 -0.847808 -0.608560 0.040 Uiso 1 1 calc R U . . .
O00H O -0.2629(6) -0.8847(6) -0.4786(5) 0.0476(16) Uani 1 1 d . . . . .
N00I N -0.7682(6) -0.0072(6) -0.8106(5) 0.0334(16) Uani 1 1 d . . . . .
H00I H -0.754687 -0.027031 -0.863071 0.040 Uiso 1 1 calc R U . . .
N00J N -0.7649(6) -1.0192(6) -0.0683(5) 0.0306(15) Uani 1 1 d . . . . .
H00J H -0.752774 -1.003422 -0.021039 0.037 Uiso 1 1 calc R U . . .
N00K N -0.6279(6) -1.1894(5) -0.1283(5) 0.0308(15) Uani 1 1 d . . . . .
H00K H -0.636569 -1.190409 -0.184742 0.037 Uiso 1 1 calc R U . . .
N00L N -0.3992(6) -0.2925(6) -0.4446(5) 0.0352(17) Uani 1 1 d . . . . .
H00L H -0.328583 -0.321343 -0.462940 0.042 Uiso 1 1 calc R U . . .
N00M N -0.2076(7) -0.9677(7) -0.1953(6) 0.046(2) Uani 1 1 d . . . . .
H00M H -0.219953 -1.033670 -0.144270 0.055 Uiso 1 1 calc R U . . .
O00N O -0.7191(5) -0.8025(5) -0.3785(4) 0.0387(14) Uani 1 1 d . . . . .
N00O N -0.5828(7) -0.6861(6) -0.5580(5) 0.0418(18) Uani 1 1 d . . . . .
H00O H -0.653271 -0.696235 -0.539051 0.050 Uiso 1 1 calc R U . . .
N00P N -0.6282(7) 0.1189(6) -0.8109(6) 0.0392(18) Uani 1 1 d . . . . .
H00P H -0.636442 0.124971 -0.751890 0.047 Uiso 1 1 calc R U . . .
C00Q C -0.3708(7) -1.0750(6) -0.2044(5) 0.0257(17) Uani 1 1 d . . . . .
C00R C -0.3697(7) -0.0811(6) -0.8435(6) 0.0274(17) Uani 1 1 d . . . . .
N00S N -0.3471(7) -0.7642(6) -0.1921(6) 0.0396(18) Uani 1 1 d . . . . .
H00S H -0.339538 -0.704022 -0.251299 0.048 Uiso 1 1 calc R U . . .
C00T C -0.6070(7) -0.2114(7) -0.7978(6) 0.0309(18) Uani 1 1 d . . . . .
C00U C -0.8843(8) -1.1520(8) 0.0730(7) 0.042(2) Uani 1 1 d . . . . .
H00A H -0.840783 -1.161908 0.122172 0.051 Uiso 1 1 calc R U . . .
H00B H -0.946960 -1.088557 0.072962 0.051 Uiso 1 1 calc R U . . .
N00V N -0.5816(7) -0.4015(6) -0.4064(5) 0.0337(16) Uani 1 1 d . . . . .
H00V H -0.651227 -0.366514 -0.396288 0.040 Uiso 1 1 calc R U . . .
C00W C -0.6600(8) -0.2607(8) -0.5993(7) 0.041(2) Uani 1 1 d . . . . .
C00X C -0.0341(8) -0.8596(9) -0.1002(7) 0.044(2) Uani 1 1 d . . . . .
H00C H 0.006227 -0.812063 -0.170155 0.053 Uiso 1 1 calc R U . . .
H00D H 0.019960 -0.897181 -0.054379 0.053 Uiso 1 1 calc R U . . .
C00Y C -0.5686(7) -0.7365(6) -0.3795(6) 0.0282(17) Uani 1 1 d . . . . .
C00Z C -0.4362(7) -0.3160(7) -0.8682(6) 0.0329(19) Uani 1 1 d . . . . .
H00Z H -0.447763 -0.258029 -0.933578 0.039 Uiso 1 1 calc R U . . .
C010 C -0.5390(7) -1.1596(7) -0.1329(6) 0.0299(18) Uani 1 1 d . . . . .
H010 H -0.523565 -1.178218 -0.067650 0.036 Uiso 1 1 calc R U . . .
C011 C -0.5136(7) -0.7973(7) -0.2132(6) 0.0312(18) Uani 1 1 d . . . . .
C012 C -0.4789(7) -0.0557(7) -0.6797(6) 0.0314(18) Uani 1 1 d . . . . .
C013 C -0.4784(7) -1.0644(7) -0.3260(6) 0.0302(18) Uani 1 1 d . . . . .
C014 C -0.3028(8) -0.9961(7) -0.2926(7) 0.039(2) Uani 1 1 d . . . . .
C015 C -0.7160(8) -1.2222(8) -0.0322(7) 0.039(2) Uani 1 1 d . . . . .
H015 H -0.682125 -1.240033 0.027008 0.047 Uiso 1 1 calc R U . . .
C016 C -0.6096(7) -0.8612(6) -0.1556(6) 0.0285(17) Uani 1 1 d . . . . .
C017 C -0.9306(8) -1.2553(8) 0.1096(7) 0.039(2) Uani 1 1 d . . . . .
H01A H -0.975393 -1.272239 0.182173 0.047 Uiso 1 1 calc R U . . .
H01B H -0.982379 -1.241002 0.065813 0.047 Uiso 1 1 calc R U . . .
C018 C -0.4434(8) -0.9304(7) -0.5101(7) 0.041(2) Uani 1 1 d . . . . .
H018 H -0.506878 -0.953254 -0.511393 0.049 Uiso 1 1 calc R U . . .
C019 C -0.4117(7) -0.9829(7) -0.4160(6) 0.0303(18) Uani 1 1 d . . . . .
C1 C -0.4384(8) -0.8110(7) -0.1566(6) 0.035(2) Uani 1 1 d . . . . .
H1 H -0.454209 -0.859427 -0.084525 0.042 Uiso 1 1 calc R U . . .
C01C C -0.3243(7) -0.2247(7) -0.6716(6) 0.0291(18) Uani 1 1 d . . . . .
C01D C -0.4969(7) -0.7307(7) -0.3264(6) 0.0303(18) Uani 1 1 d . . . . .
C01E C -0.4606(8) -1.1025(7) -0.2223(6) 0.0328(19) Uani 1 1 d . . . . .
C01F C -0.4983(7) -0.3858(7) -0.6740(6) 0.0314(19) Uani 1 1 d . . . . .
C01G C -0.0406(8) -0.3960(7) -1.1074(7) 0.037(2) Uani 1 1 d . . . . .
H01C H 0.005980 -0.369084 -1.179560 0.044 Uiso 1 1 calc R U . . .
H01D H 0.008798 -0.454760 -1.061888 0.044 Uiso 1 1 calc R U . . .
C01H C -0.3035(8) -0.1820(7) -0.7865(6) 0.0350(19) Uani 1 1 d . . . . .
C01J C -0.5151(7) -0.3113(6) -0.7785(6) 0.0265(17) Uani 1 1 d . . . . .
C01K C -0.5354(8) -0.6893(7) -0.4903(6) 0.037(2) Uani 1 1 d . . . . .
H01K H -0.469535 -0.655285 -0.518999 0.044 Uiso 1 1 calc R U . . .
C01L C -0.6769(7) -0.1911(7) -0.7075(6) 0.0291(17) Uani 1 1 d . . . . .
C01M C -0.7168(8) 0.1763(7) -0.8713(6) 0.0325(19) Uani 1 1 d . . . . .
H01M H -0.683467 0.182536 -0.944715 0.039 Uiso 1 1 calc R U . . .
C01N C -0.6757(8) -0.8679(7) -0.2133(7) 0.036(2) Uani 1 1 d . . . . .
C01O C -0.4628(8) -0.0202(7) -0.7905(6) 0.035(2) Uani 1 1 d . . . . .
C01P C -0.2584(7) -0.8112(7) -0.1341(6) 0.0320(18) Uani 1 1 d . . . . .
H01P H -0.292345 -0.860518 -0.061056 0.038 Uiso 1 1 calc R U . . .
C01Q C -0.8083(8) -1.1219(8) -0.0368(7) 0.042(2) Uani 1 1 d . . . . .
H01Q H -0.852517 -1.109726 -0.087065 0.051 Uiso 1 1 calc R U . . .
C01R C -0.8114(9) 0.1146(8) -0.8275(7) 0.044(2) Uani 1 1 d . . . . .
H01R H -0.851701 0.118515 -0.758411 0.053 Uiso 1 1 calc R U . . .
C01S C -0.1633(8) -0.8876(8) -0.1791(7) 0.043(2) Uani 1 1 d . . . . .
H01S H -0.124022 -0.837432 -0.249355 0.052 Uiso 1 1 calc R U . . .
C01T C -0.4105(7) -0.1569(6) -0.6218(5) 0.0249(16) Uani 1 1 d . . . . .
C01U C -0.2555(7) -0.3746(7) -0.9726(6) 0.0341(19) Uani 1 1 d . . . . .
H01U H -0.290018 -0.313851 -1.030740 0.041 Uiso 1 1 calc R U . . .
C01V C -0.5180(9) -0.6654(8) -0.6677(7) 0.047(2) Uani 1 1 d . . . . .
H01V H -0.458495 -0.619874 -0.685787 0.057 Uiso 1 1 calc R U . . .
C01W C -0.5384(8) -0.4158(7) -0.4953(6) 0.039(2) Uani 1 1 d . . . . .
H01W H -0.478036 -0.476896 -0.492972 0.047 Uiso 1 1 calc R U . . .
C01X C -0.5957(10) -0.4833(9) -0.2171(8) 0.053(3) Uani 1 1 d . . . . .
H01E H -0.631568 -0.543884 -0.209898 0.064 Uiso 1 1 calc R U . . .
H01F H -0.655766 -0.421298 -0.207374 0.064 Uiso 1 1 calc R U . . .
C01Y C -0.6599(8) -0.8015(8) -0.3240(7) 0.040(2) Uani 1 1 d . . . . .
C01Z C -0.1612(8) -0.3334(7) -0.9643(7) 0.039(2) Uani 1 1 d . . . . .
H01Z H -0.119591 -0.396072 -0.912482 0.047 Uiso 1 1 calc R U . . .
C020 C -0.2285(7) -0.2568(7) -0.8301(6) 0.0316(18) Uani 1 1 d . . . . .
H020 H -0.191662 -0.325164 -0.785708 0.038 Uiso 1 1 calc R U . . .
C021 C -0.5665(7) -0.3579(7) -0.5866(6) 0.0301(18) Uani 1 1 d . . . . .
C022 C -0.3231(8) -0.9491(7) -0.4002(6) 0.0313(18) Uani 1 1 d . . . . .
C023 C -0.8929(9) 0.1642(8) -0.8975(7) 0.041(2) Uani 1 1 d . . . . .
H02V H -0.956494 0.121296 -0.866248 0.049 Uiso 1 1 calc R U . . .
H02W H -0.855220 0.161729 -0.966800 0.049 Uiso 1 1 calc R U . . .
C024 C -0.0820(8) -0.2920(8) -1.0719(7) 0.040(2) Uani 1 1 d . . . . .
H02X H -0.017099 -0.268224 -1.068380 0.048 Uiso 1 1 calc R U . . .
H02Y H -0.121795 -0.226788 -1.122381 0.048 Uiso 1 1 calc R U . . .
C025 C -0.4651(9) -0.3481(7) -0.3381(7) 0.040(2) Uani 1 1 d . . . . .
H025 H -0.525365 -0.288897 -0.320911 0.048 Uiso 1 1 calc R U . . .
C026 C -0.1312(10) -0.7828(9) -0.0550(8) 0.054(3) Uani 1 1 d . . . . .
H02A H -0.170442 -0.829058 0.016087 0.065 Uiso 1 1 calc R U . . .
H02B H -0.100582 -0.725767 -0.050056 0.065 Uiso 1 1 calc R U . . .
C027 C -0.4456(8) -0.1992(7) -0.5130(6) 0.035(2) Uani 1 1 d . . . . .
H027 H -0.509772 -0.156514 -0.484872 0.042 Uiso 1 1 calc R U . . .
C028 C -0.9347(10) 0.2865(9) -0.9082(9) 0.057(3) Uani 1 1 d . . . . .
H028 H -1.012416 0.316160 -0.893739 0.069 Uiso 1 1 calc R U . . .
C029 C -0.2131(8) -0.4781(7) -0.9946(6) 0.0345(19) Uani 1 1 d . . . . .
H02Z H -0.276294 -0.505828 -0.996481 0.041 Uiso 1 1 calc R U . . .
H H -0.176454 -0.538286 -0.938812 0.041 Uiso 1 1 calc R U . . .
C02A C -0.7500(8) -0.0841(8) -0.7214(7) 0.040(2) Uani 1 1 d . . . . .
H02 H -0.787545 -0.068844 -0.660850 0.048 Uiso 1 1 calc R U . . .
C02B C -0.4574(9) -0.4435(8) -0.1489(7) 0.047(2) Uani 1 1 d . . . . .
H2 H -0.509218 -0.380501 -0.132529 0.057 Uiso 1 1 calc R U . . .
HA H -0.407035 -0.480092 -0.099609 0.057 Uiso 1 1 calc R U . . .
C02C C -0.2274(7) -0.9410(6) -0.2820(6) 0.0267(17) Uani 1 1 d . . . . .
H02C H -0.192213 -0.883380 -0.342080 0.032 Uiso 1 1 calc R U . . .
C02D C -0.5200(9) -0.5751(8) -0.8506(7) 0.046(2) Uani 1 1 d . . . . .
H02D H -0.466047 -0.527292 -0.862767 0.055 Uiso 1 1 calc R U . . .
H02E H -0.567191 -0.531364 -0.902400 0.055 Uiso 1 1 calc R U . . .
C02E C -0.4620(9) -0.7767(8) -0.6783(7) 0.044(2) Uani 1 1 d . . . . .
H02F H -0.522534 -0.815517 -0.670999 0.053 Uiso 1 1 calc R U . . .
C02F C -0.7655(9) -1.3250(8) -0.0066(8) 0.048(2) Uani 1 1 d . . . . .
H02G H -0.704828 -1.389797 -0.007416 0.057 Uiso 1 1 calc R U . . .
H02H H -0.808074 -1.308240 -0.058803 0.057 Uiso 1 1 calc R U . . .
C02G C -0.7433(7) -0.9489(7) -0.1687(7) 0.036(2) Uani 1 1 d . . . . .
H02I H -0.778052 -0.955664 -0.213363 0.043 Uiso 1 1 calc R U . . .
C02H C -0.1246(9) -0.4479(8) -1.1050(7) 0.045(2) Uani 1 1 d . . . . .
H3 H -0.089221 -0.517826 -1.117078 0.054 Uiso 1 1 calc R U . . .
HB H -0.164041 -0.396049 -1.161569 0.054 Uiso 1 1 calc R U . . .
C02I C -0.2138(9) -0.7235(8) -0.1269(8) 0.045(2) Uani 1 1 d . . . . .
H02J H -0.276578 -0.674768 -0.098671 0.054 Uiso 1 1 calc R U . . .
H02K H -0.175208 -0.675198 -0.197327 0.054 Uiso 1 1 calc R U . . .
C02J C -0.5389(8) 0.0601(7) -0.8453(6) 0.036(2) Uani 1 1 d . . . . .
H4 H -0.524039 0.074128 -0.917107 0.043 Uiso 1 1 calc R U . . .
C02K C -0.5953(10) -0.5997(9) -0.7409(7) 0.053(3) Uani 1 1 d . . . . .
H02L H -0.634053 -0.528362 -0.732445 0.064 Uiso 1 1 calc R U . . .
H02M H -0.652486 -0.644575 -0.727592 0.064 Uiso 1 1 calc R U . . .
C02L C -0.3880(8) -0.3966(8) -0.2584(6) 0.038(2) Uani 1 1 d . . . . .
H5 H -0.328455 -0.457054 -0.272134 0.045 Uiso 1 1 calc R U . . .
HC H -0.351544 -0.335878 -0.266897 0.045 Uiso 1 1 calc R U . . .
C02M C -0.5208(8) -0.4402(8) -0.3234(7) 0.039(2) Uani 1 1 d . . . . .
H6 H -0.460477 -0.504393 -0.330119 0.047 Uiso 1 1 calc R U . . .
C02N C -0.8390(12) 0.3610(10) -0.9454(9) 0.068(3) Uani 1 1 d . . . . .
H7 H -0.833091 0.432069 -1.003026 0.082 Uiso 1 1 calc R U . . .
C02O C -0.5265(9) -0.5305(8) -0.1325(7) 0.041(2) Uani 1 1 d . . . . .
H8 H -0.578114 -0.550537 -0.062499 0.049 Uiso 1 1 calc R U . . .
HD H -0.475050 -0.600260 -0.135099 0.049 Uiso 1 1 calc R U . . .
C02P C -0.0752(9) -0.9476(8) -0.1094(7) 0.043(2) Uani 1 1 d . . . . .
H02N H -0.110315 -0.999518 -0.039229 0.052 Uiso 1 1 calc R U . . .
H02O H -0.011503 -0.992428 -0.141384 0.052 Uiso 1 1 calc R U . . .
C02Q C -0.7593(10) 0.2986(9) -0.8730(8) 0.056(3) Uani 1 1 d . . . . .
H9 H -0.798429 0.294311 -0.801678 0.067 Uiso 1 1 calc R U . . .
HE H -0.694888 0.339080 -0.897841 0.067 Uiso 1 1 calc R U . . .
C02R C -0.3865(10) -0.7564(9) -0.7837(7) 0.050(3) Uani 1 1 d . . . . .
H02P H -0.351990 -0.829678 -0.789716 0.060 Uiso 1 1 calc R U . . .
H02Q H -0.325425 -0.717888 -0.793451 0.060 Uiso 1 1 calc R U . . .
C02S C -0.4536(8) -0.6827(7) -0.8689(6) 0.036(2) Uani 1 1 d . . . . .
H02R H -0.506266 -0.726207 -0.866680 0.043 Uiso 1 1 calc R U . . .
H02S H -0.401510 -0.661080 -0.938723 0.043 Uiso 1 1 calc R U . . .
C02T C -0.8474(11) -1.3547(11) 0.1077(9) 0.066(3) Uani 1 1 d . . . . .
H02T H -0.885753 -1.417944 0.125205 0.079 Uiso 1 1 calc R U . . .
H02U H -0.803124 -1.378408 0.160442 0.079 Uiso 1 1 calc R U . . .

loop_
_atom_site_aniso_label
_atom_site_aniso_U_11
_atom_site_aniso_U_22
_atom_site_aniso_U_33
_atom_site_aniso_U_23
_atom_site_aniso_U_13
_atom_site_aniso_U_12
O002 0.049(4) 0.026(3) 0.027(3) -0.008(2) -0.012(3) -0.006(3)
O003 0.051(4) 0.032(3) 0.034(3) -0.011(3) -0.019(3) -0.003(3)
O006 0.054(4) 0.030(3) 0.035(3) -0.012(3) -0.013(3) -0.008(3)
O007 0.048(4) 0.035(3) 0.036(3) -0.015(3) -0.015(3) -0.006(3)
O008 0.045(4) 0.028(3) 0.027(3) -0.008(2) -0.014(3) -0.006(3)
O009 0.047(4) 0.037(3) 0.033(3) -0.014(3) -0.014(3) -0.002(3)
O00A 0.056(4) 0.034(3) 0.036(3) -0.016(3) -0.018(3) -0.004(3)
O00B 0.049(4) 0.020(3) 0.029(3) -0.012(2) -0.015(3) 0.000(3)
O00C 0.056(4) 0.028(3) 0.029(3) -0.010(2) -0.015(3) -0.008(3)
O00D 0.054(4) 0.041(4) 0.032(3) -0.015(3) -0.010(3) -0.008(3)
N00E 0.047(5) 0.033(4) 0.028(3) -0.013(3) -0.010(3) -0.008(3)
N00F 0.052(5) 0.037(4) 0.038(4) -0.014(3) -0.016(4) -0.008(4)
N00G 0.039(4) 0.032(4) 0.030(4) -0.013(3) -0.008(3) -0.007(3)
O00H 0.059(5) 0.045(4) 0.041(4) -0.017(3) -0.013(3) -0.010(3)
N00I 0.046(4) 0.028(4) 0.030(3) -0.014(3) -0.013(3) -0.002(3)
N00J 0.034(4) 0.033(4) 0.027(3) -0.012(3) -0.008(3) -0.005(3)
N00K 0.043(4) 0.026(4) 0.027(3) -0.010(3) -0.016(3) -0.001(3)
N00L 0.044(5) 0.026(4) 0.034(4) -0.012(3) -0.014(3) 0.002(3)
N00M 0.060(6) 0.040(4) 0.037(4) -0.012(3) -0.018(4) -0.005(4)
O00N 0.049(4) 0.037(3) 0.031(3) -0.011(3) -0.015(3) -0.006(3)
N00O 0.054(5) 0.041(4) 0.033(4) -0.015(3) -0.012(4) -0.010(4)
N00P 0.052(5) 0.033(4) 0.036(4) -0.013(3) -0.020(4) -0.003(4)
C00Q 0.038(5) 0.018(4) 0.020(3) -0.009(3) -0.010(3) 0.001(3)
C00R 0.037(5) 0.021(4) 0.027(4) -0.007(3) -0.010(3) -0.009(3)
N00S 0.046(5) 0.035(4) 0.043(4) -0.018(3) -0.017(4) -0.002(4)
C00T 0.032(5) 0.030(4) 0.035(4) -0.015(4) -0.009(4) -0.008(4)
C00U 0.053(6) 0.044(5) 0.033(4) -0.015(4) -0.020(4) -0.002(5)
N00V 0.051(5) 0.025(4) 0.024(3) -0.008(3) -0.009(3) -0.008(3)
C00W 0.050(6) 0.038(5) 0.039(5) -0.015(4) -0.013(4) -0.010(4)
C00X 0.046(6) 0.050(6) 0.045(5) -0.022(4) -0.015(4) -0.012(5)
C00Y 0.042(5) 0.021(4) 0.022(4) -0.010(3) -0.009(3) -0.002(4)
C00Z 0.040(5) 0.033(5) 0.027(4) -0.013(4) -0.005(4) -0.008(4)
C010 0.035(5) 0.024(4) 0.032(4) -0.013(3) -0.010(4) -0.002(4)
C011 0.039(5) 0.030(4) 0.029(4) -0.016(4) -0.011(4) -0.001(4)
C012 0.045(5) 0.027(4) 0.029(4) -0.014(3) -0.014(4) -0.005(4)
C013 0.041(5) 0.024(4) 0.025(4) -0.010(3) -0.006(4) -0.006(4)
C014 0.047(6) 0.031(5) 0.039(5) -0.015(4) -0.014(4) -0.001(4)
C015 0.047(6) 0.038(5) 0.038(5) -0.015(4) -0.010(4) -0.012(4)
C016 0.036(5) 0.023(4) 0.026(4) -0.011(3) -0.006(3) -0.003(4)
C017 0.037(5) 0.042(5) 0.040(5) -0.016(4) -0.006(4) -0.011(4)
C018 0.054(6) 0.031(5) 0.037(5) -0.013(4) -0.012(4) -0.005(4)
C019 0.037(5) 0.024(4) 0.025(4) -0.008(3) -0.004(3) -0.003(4)
C1 0.053(6) 0.031(4) 0.027(4) -0.013(4) -0.018(4) -0.002(4)
C01C 0.041(5) 0.029(4) 0.022(4) -0.010(3) -0.010(3) -0.010(4)
C01D 0.040(5) 0.025(4) 0.029(4) -0.013(3) -0.014(4) 0.002(4)
C01E 0.047(5) 0.027(4) 0.029(4) -0.010(3) -0.016(4) -0.005(4)
C01F 0.040(5) 0.035(5) 0.027(4) -0.015(4) -0.007(4) -0.014(4)
C01G 0.038(5) 0.033(5) 0.036(4) -0.017(4) -0.005(4) 0.000(4)
C01H 0.043(5) 0.034(5) 0.030(4) -0.015(4) -0.011(4) -0.004(4)
C01J 0.038(5) 0.026(4) 0.023(4) -0.013(3) -0.018(3) 0.002(3)
C01K 0.056(6) 0.028(4) 0.028(4) -0.010(3) -0.018(4) -0.002(4)
C01L 0.035(5) 0.028(4) 0.027(4) -0.011(3) -0.010(3) -0.005(4)
C01M 0.047(5) 0.026(4) 0.024(4) -0.008(3) -0.013(4) -0.005(4)
C01N 0.049(6) 0.029(5) 0.033(4) -0.014(4) -0.010(4) -0.006(4)
C01O 0.049(6) 0.023(4) 0.036(4) -0.010(4) -0.015(4) -0.003(4)
C01P 0.045(5) 0.024(4) 0.025(4) -0.005(3) -0.010(4) -0.009(4)
C01Q 0.045(6) 0.042(5) 0.038(5) -0.013(4) -0.012(4) -0.007(4)
C01R 0.052(6) 0.048(6) 0.033(5) -0.018(4) -0.012(4) -0.003(5)
C01S 0.058(6) 0.040(5) 0.035(5) -0.017(4) -0.020(4) 0.000(5)
C01T 0.037(5) 0.019(4) 0.019(3) -0.006(3) -0.013(3) -0.001(3)
C01U 0.040(5) 0.035(5) 0.025(4) -0.009(3) -0.011(4) -0.006(4)
C01V 0.063(7) 0.043(6) 0.039(5) -0.015(4) -0.010(5) -0.018(5)
C01W 0.057(6) 0.029(5) 0.031(4) -0.010(4) -0.010(4) -0.011(4)
C01X 0.077(8) 0.035(5) 0.044(5) -0.007(4) -0.018(5) -0.013(5)
C01Y 0.052(6) 0.036(5) 0.032(4) -0.013(4) -0.015(4) 0.000(4)
C01Z 0.047(6) 0.033(5) 0.037(5) -0.012(4) -0.017(4) 0.000(4)
C020 0.036(5) 0.033(5) 0.028(4) -0.011(4) -0.004(3) -0.014(4)
C021 0.039(5) 0.027(4) 0.026(4) -0.009(3) -0.011(3) -0.009(4)
C022 0.041(5) 0.030(4) 0.025(4) -0.013(4) -0.011(4) -0.001(4)
C023 0.058(6) 0.038(5) 0.033(4) -0.015(4) -0.019(4) -0.007(4)
C024 0.050(6) 0.038(5) 0.036(4) -0.015(4) -0.015(4) -0.005(4)
C025 0.055(6) 0.030(5) 0.037(5) -0.009(4) -0.022(4) -0.005(4)
C026 0.076(8) 0.044(6) 0.054(6) -0.018(5) -0.026(5) -0.016(5)
C027 0.046(6) 0.030(5) 0.029(4) -0.009(4) -0.011(4) -0.007(4)
C028 0.059(7) 0.051(6) 0.067(7) -0.029(6) -0.030(6) 0.011(5)
C029 0.045(5) 0.027(4) 0.030(4) -0.011(3) -0.010(4) -0.003(4)
C02A 0.040(5) 0.038(5) 0.045(5) -0.016(4) -0.014(4) -0.007(4)
C02B 0.054(6) 0.041(6) 0.045(5) -0.014(4) -0.022(5) 0.002(5)
C02C 0.038(5) 0.021(4) 0.025(4) -0.010(3) -0.016(3) 0.004(3)
C02D 0.059(7) 0.040(5) 0.040(5) -0.012(4) -0.017(5) -0.010(5)
C02E 0.070(7) 0.031(5) 0.031(4) -0.011(4) -0.014(4) -0.010(5)
C02F 0.060(7) 0.042(6) 0.046(5) -0.018(4) -0.013(5) -0.012(5)
C02G 0.034(5) 0.037(5) 0.040(5) -0.020(4) -0.010(4) 0.000(4)
C02H 0.061(7) 0.036(5) 0.035(5) -0.019(4) -0.008(4) 0.000(5)
C02I 0.048(6) 0.046(6) 0.043(5) -0.015(4) -0.013(4) -0.012(5)
C02J 0.052(6) 0.028(5) 0.029(4) -0.007(4) -0.013(4) -0.013(4)
C02K 0.078(8) 0.048(6) 0.036(5) -0.017(4) -0.011(5) -0.015(6)
C02L 0.059(6) 0.037(5) 0.029(4) -0.016(4) -0.019(4) -0.008(4)
C02M 0.052(6) 0.039(5) 0.032(4) -0.017(4) -0.014(4) -0.005(4)
C02N 0.098(10) 0.050(7) 0.056(7) -0.011(5) -0.030(7) -0.013(7)
C02O 0.058(6) 0.039(5) 0.032(4) -0.019(4) -0.014(4) -0.005(4)
C02P 0.058(6) 0.036(5) 0.037(5) -0.014(4) -0.022(4) 0.000(5)
C02Q 0.074(8) 0.045(6) 0.053(6) -0.019(5) -0.023(5) -0.008(5)
C02R 0.070(7) 0.044(6) 0.043(5) -0.021(5) -0.013(5) -0.015(5)
C02S 0.051(6) 0.031(5) 0.030(4) -0.009(4) -0.010(4) -0.017(4)
C02T 0.074(8) 0.062(8) 0.054(6) -0.015(6) -0.008(6) -0.023(7)

loop_
_atom_type_symbol
_atom_type_description
_atom_type_scat_dispersion_real
_atom_type_scat_dispersion_imag
_atom_type_scat_source
C C 0.0033 0.0016 'International Tables Vol C Tables 4.2.6.8 and 6.1.1.4'
Cl Cl 0.1484 0.1585 'International Tables Vol C Tables 4.2.6.8 and 6.1.1.4'
H H 0.0000 0.0000 'International Tables Vol C Tables 4.2.6.8 and 6.1.1.4'
N N 0.0061 0.0033 'International Tables Vol C Tables 4.2.6.8 and 6.1.1.4'
O O 0.0106 0.0060 'International Tables Vol C Tables 4.2.6.8 and 6.1.1.4'

loop_
_geom_angle_atom_site_label_1
_geom_angle_atom_site_label_2
_geom_angle_atom_site_label_3
_geom_angle
_geom_angle_site_symmetry_1
_geom_angle_site_symmetry_3
_geom_angle_publ_flag
C00Z N00E H00E 121.5 . . ?
C00Z N00E C01U 116.9(7) . . ?
C01U N00E H00E 121.5 . . ?
C01Z N00F H00F 121.2 . . ?
C020 N00F H00F 121.2 . . ?
C020 N00F C01Z 117.5(7) . . ?
C018 N00G H00G 118.7 . . ?
C018 N00G C02E 122.5(8) . . ?
C02E N00G H00G 118.7 . . ?
C01R N00I H00I 118.9 . . ?
C02A N00I H00I 118.9 . . ?
C02A N00I C01R 122.3(7) . . ?
C01Q N00J H00J 120.0 . . ?
C02G N00J H00J 120.0 . . ?
C02G N00J C01Q 120.0(7) . . ?
C010 N00K H00K 118.9 . . ?
C010 N00K C015 122.3(7) . . ?
C015 N00K H00K 118.9 . . ?
C025 N00L H00L 119.8 . . ?
C027 N00L H00L 119.8 . . ?
C027 N00L C025 120.4(8) . . ?
C01S N00M H00M 120.2 . . ?
C02C N00M H00M 120.2 . . ?
C02C N00M C01S 119.6(8) . . ?
C01K N00O H00O 119.9 . . ?
C01K N00O C01V 120.3(9) . . ?
C01V N00O H00O 119.9 . . ?
C01M N00P H00P 120.2 . . ?
C02J N00P H00P 120.2 . . ?
C02J N00P C01M 119.6(7) . . ?
O003 C00Q C014 117.1(7) . . ?
O003 C00Q C01E 124.9(8) . . ?
C01E C00Q C014 118.1(7) . . ?
O002 C00R C01H 117.8(7) . . ?
O002 C00R C01O 120.7(7) . . ?
C01H C00R C01O 121.4(7) . . ?
C1 N00S H00S 119.6 . . ?
C1 N00S C01P 120.7(7) . . ?
C01P N00S H00S 119.6 . . ?
O007 C00T C01J 121.5(7) . . ?
O007 C00T C01L 121.8(8) . . ?
C01L C00T C01J 116.4(7) . . ?
H00A C00U H00B 107.8 . . ?
C017 C00U H00A 109.1 . . ?
C017 C00U H00B 109.1 . . ?
C017 C00U C01Q 112.5(8) . . ?
C01Q C00U H00A 109.1 . . ?
C01Q C00U H00B 109.1 . . ?
C01W N00V H00V 117.8 . . ?
C01W N00V C02M 124.5(8) . . ?
C02M N00V H00V 117.8 . . ?
O00D C00W C01L 121.6(8) . . ?
O00D C00W C021 122.0(8) . . ?
C021 C00W C01L 116.4(7) . . ?
H00C C00X H00D 107.9 . . ?
C026 C00X H00C 109.1 . . ?
C026 C00X H00D 109.1 . . ?
C02P C00X H00C 109.1 . . ?
C02P C00X H00D 109.1 . . ?
C02P C00X C026 112.4(8) . . ?
C01D C00Y C01K 115.8(8) . . ?
C01D C00Y C01Y 121.5(7) . . ?
C01K C00Y C01Y 122.0(7) . . ?
N00E C00Z H00Z 117.5 . . ?
N00E C00Z C01J 125.0(7) . . ?
C01J C00Z H00Z 117.5 . . ?
N00K C010 H010 115.8 . . ?
N00K C010 C01E 128.4(7) . . ?
C01E C010 H010 115.8 . . ?
C1 C011 C016 117.0(7) . . ?
C1 C011 C01D 122.8(8) . . ?
C01D C011 C016 120.1(7) . . ?
O00B C012 C01O 118.4(7) . . ?
O00B C012 C01T 121.4(7) . . ?
C01O C012 C01T 119.8(7) . . ?
O00C C013 C019 119.0(7) . . ?
O00C C013 C01E 120.8(8) . . ?
C01E C013 C019 119.9(7) . . ?
C00Q C014 C022 120.9(8) . . ?
C02C C014 C00Q 123.5(7) . . ?
C02C C014 C022 114.6(8) . . ?
N00K C015 H015 107.2 . . ?
N00K C015 C01Q 108.9(7) . . ?
N00K C015 C02F 116.0(7) . . ?
C01Q C015 H015 107.2 . . ?
C01Q C015 C02F 110.0(8) . . ?
C02F C015 H015 107.2 . . ?
O008 C016 C011 121.0(7) . . ?
O008 C016 C01N 120.0(8) . . ?
C01N C016 C011 118.9(7) . . ?
C00U C017 H01A 108.5 . . ?
C00U C017 H01B 108.5 . . ?
H01A C017 H01B 107.5 . . ?
C02T C017 C00U 115.1(9) . . ?
C02T C017 H01A 108.5 . . ?
C02T C017 H01B 108.5 . . ?
N00G C018 H018 115.4 . . ?
N00G C018 C019 129.2(9) . . ?
C019 C018 H018 115.4 . . ?
C018 C019 C013 119.4(8) . . ?
C018 C019 C022 121.2(8) . . ?
C022 C019 C013 118.9(7) . . ?
N00S C1 C011 127.1(8) . . ?
N00S C1 H1 116.5 . . ?
C011 C1 H1 116.5 . . ?
O009 C01C C01H 121.4(8) . . ?
O009 C01C C01T 121.2(7) . . ?
C01T C01C C01H 116.8(7) . . ?
O006 C01D C00Y 125.8(7) . . ?
O006 C01D C011 115.9(7) . . ?
C00Y C01D C011 118.3(8) . . ?
C00Q C01E C013 122.5(8) . . ?
C010 C01E C00Q 116.5(7) . . ?
C010 C01E C013 120.7(8) . . ?
O00A C01F C01J 119.1(7) . . ?
O00A C01F C021 121.5(7) . . ?
C021 C01F C01J 119.2(8) . . ?
H01C C01G H01D 107.3 . . ?
C024 C01G H01C 108.0 . . ?
C024 C01G H01D 108.0 . . ?
C02H C01G H01C 108.0 . . ?
C02H C01G H01D 108.0 . . ?
C02H C01G C024 117.1(8) . . ?
C00R C01H C01C 120.6(7) . . ?
C020 C01H C00R 123.9(7) . . ?
C020 C01H C01C 114.7(7) . . ?
C00Z C01J C00T 114.7(7) . . ?
C00Z C01J C01F 122.2(7) . . ?
C01F C01J C00T 122.2(7) . . ?
N00O C01K C00Y 128.9(9) . . ?
N00O C01K H01K 115.5 . . ?
C00Y C01K H01K 115.5 . . ?
C00T C01L C00W 123.9(7) . . ?
C00T C01L C02A 119.5(7) . . ?
C02A C01L C00W 114.9(7) . . ?
N00P C01M H01M 108.7 . . ?
N00P C01M C02Q 109.0(7) . . ?
C01R C01M N00P 112.3(7) . . ?
C01R C01M H01M 108.7 . . ?
C01R C01M C02Q 109.5(8) . . ?
C02Q C01M H01M 108.7 . . ?
C016 C01N C01Y 120.4(8) . . ?
C02G C01N C016 120.8(8) . . ?
C02G C01N C01Y 118.2(8) . . ?
C012 C01O C00R 118.5(7) . . ?
C02J C01O C00R 119.0(7) . . ?
C02J C01O C012 122.1(8) . . ?
N00S C01P H01P 106.9 . . ?
N00S C01P C01S 110.6(6) . . ?
N00S C01P C02I 113.7(7) . . ?
C01S C01P H01P 106.9 . . ?
C02I C01P H01P 106.9 . . ?
C02I C01P C01S 111.4(8) . . ?
N00J C01Q C00U 109.8(7) . . ?
N00J C01Q C015 112.3(8) . . ?
N00J C01Q H01Q 109.3 . . ?
C00U C01Q H01Q 109.3 . . ?
C015 C01Q C00U 106.6(7) . . ?
C015 C01Q H01Q 109.3 . . ?
N00I C01R H01R 108.6 . . ?
N00I C01R C023 109.7(7) . . ?
C01M C01R N00I 109.3(8) . . ?
C01M C01R H01R 108.6 . . ?
C01M C01R C023 111.8(8) . . ?
C023 C01R H01R 108.6 . . ?
N00M C01S C01P 111.7(8) . . ?
N00M C01S H01S 107.2 . . ?
N00M C01S C02P 113.1(7) . . ?
C01P C01S H01S 107.2 . . ?
C01P C01S C02P 110.2(7) . . ?
C02P C01S H01S 107.2 . . ?
C012 C01T C01C 122.3(6) . . ?
C027 C01T C012 116.5(7) . . ?
C027 C01T C01C 120.0(7) . . ?
N00E C01U H01U 109.0 . . ?
C01Z C01U N00E 107.7(6) . . ?
C01Z C01U H01U 109.0 . . ?
C029 C01U N00E 111.2(7) . . ?
C029 C01U H01U 109.0 . . ?
C029 C01U C01Z 111.0(7) . . ?
N00O C01V H01V 108.8 . . ?
N00O C01V C02E 110.5(8) . . ?
N00O C01V C02K 109.5(9) . . ?
C02E C01V H01V 108.8 . . ?
C02K C01V H01V 108.8 . . ?
C02K C01V C02E 110.4(8) . . ?
N00V C01W H01W 115.1 . . ?
C021 C01W N00V 129.9(9) . . ?
C021 C01W H01W 115.1 . . ?
H01E C01X H01F 108.2 . . ?
C02M C01X H01E 109.7 . . ?
C02M C01X H01F 109.7 . . ?
C02M C01X C02O 110.0(9) . . ?
C02O C01X H01E 109.7 . . ?
C02O C01X H01F 109.7 . . ?
O00N C01Y C00Y 117.0(7) . . ?
O00N C01Y C01N 122.6(9) . . ?
C01N C01Y C00Y 120.3(8) . . ?
N00F C01Z C01U 110.2(7) . . ?
N00F C01Z H01Z 110.2 . . ?
N00F C01Z C024 107.6(7) . . ?
C01U C01Z H01Z 110.2 . . ?
C01U C01Z C024 108.4(7) . . ?
C024 C01Z H01Z 110.2 . . ?
N00F C020 C01H 122.4(8) . . ?
N00F C020 H020 118.8 . . ?
C01H C020 H020 118.8 . . ?
C01F C021 C00W 121.7(7) . . ?
C01W C021 C00W 119.8(8) . . ?
C01W C021 C01F 118.3(8) . . ?
O00H C022 C014 122.5(8) . . ?
O00H C022 C019 118.1(7) . . ?
C019 C022 C014 119.4(8) . . ?
C01R C023 H02V 110.5 . . ?
C01R C023 H02W 110.5 . . ?
C01R C023 C028 106.3(7) . . ?
H02V C023 H02W 108.7 . . ?
C028 C023 H02V 110.5 . . ?
C028 C023 H02W 110.5 . . ?
C01G C024 H02X 110.4 . . ?
C01G C024 H02Y 110.4 . . ?
C01Z C024 C01G 106.7(7) . . ?
C01Z C024 H02X 110.4 . . ?
C01Z C024 H02Y 110.4 . . ?
H02X C024 H02Y 108.6 . . ?
N00L C025 H025 107.6 . . ?
N00L C025 C02L 109.5(8) . . ?
N00L C025 C02M 115.0(7) . . ?
C02L C025 H025 107.6 . . ?
C02M C025 H025 107.6 . . ?
C02M C025 C02L 109.1(7) . . ?
C00X C026 H02A 109.9 . . ?
C00X C026 H02B 109.9 . . ?
H02A C026 H02B 108.3 . . ?
C02I C026 C00X 109.0(8) . . ?
C02I C026 H02A 109.9 . . ?
C02I C026 H02B 109.9 . . ?
N00L C027 C01T 127.1(8) . . ?
N00L C027 H027 116.4 . . ?
C01T C027 H027 116.4 . . ?
C023 C028 H028 122.3 . . ?
C023 C028 C02N 115.4(10) . . ?
C02N C028 H028 122.3 . . ?
C01U C029 H02Z 110.0 . . ?
C01U C029 H 110.0 . . ?
C01U C029 C02H 108.6(7) . . ?
H02Z C029 H 108.3 . . ?
C02H C029 H02Z 110.0 . . ?
C02H C029 H 110.0 . . ?
N00I C02A C01L 124.6(8) . . ?
N00I C02A H02 117.7 . . ?
C01L C02A H02 117.7 . . ?
H2 C02B HA 107.8 . . ?
C02L C02B H2 109.0 . . ?
C02L C02B HA 109.0 . . ?
C02L C02B C02O 112.9(8) . . ?
C02O C02B H2 109.0 . . ?
C02O C02B HA 109.0 . . ?
N00M C02C C014 121.4(8) . . ?
N00M C02C H02C 119.3 . . ?
C014 C02C H02C 119.3 . . ?
H02D C02D H02E 107.7 . . ?
C02K C02D H02D 108.8 . . ?
C02K C02D H02E 108.8 . . ?
C02K C02D C02S 113.8(8) . . ?
C02S C02D H02D 108.8 . . ?
C02S C02D H02E 108.8 . . ?
N00G C02E C01V 113.4(7) . . ?
N00G C02E H02F 107.6 . . ?
N00G C02E C02R 109.6(8) . . ?
C01V C02E H02F 107.6 . . ?
C02R C02E C01V 110.7(8) . . ?
C02R C02E H02F 107.6 . . ?
C015 C02F H02G 110.2 . . ?
C015 C02F H02H 110.2 . . ?
C015 C02F C02T 107.3(8) . . ?
H02G C02F H02H 108.5 . . ?
C02T C02F H02G 110.2 . . ?
C02T C02F H02H 110.2 . . ?
N00J C02G C01N 126.0(8) . . ?
N00J C02G H02I 117.0 . . ?
C01N C02G H02I 117.0 . . ?
C01G C02H C029 110.5(7) . . ?
C01G C02H H3 109.5 . . ?
C01G C02H HB 109.5 . . ?
C029 C02H H3 109.5 . . ?
C029 C02H HB 109.5 . . ?
H3 C02H HB 108.1 . . ?
C01P C02I C026 109.1(8) . . ?
C01P C02I H02J 109.9 . . ?
C01P C02I H02K 109.9 . . ?
C026 C02I H02J 109.9 . . ?
C026 C02I H02K 109.9 . . ?
H02J C02I H02K 108.3 . . ?
N00P C02J C01O 127.8(8) . . ?
N00P C02J H4 116.1 . . ?
C01O C02J H4 116.1 . . ?
C01V C02K C02D 105.4(9) . . ?
C01V C02K H02L 110.7 . . ?
C01V C02K H02M 110.7 . . ?
C02D C02K H02L 110.7 . . ?
C02D C02K H02M 110.7 . . ?
H02L C02K H02M 108.8 . . ?
C025 C02L H5 109.7 . . ?
C025 C02L HC 109.7 . . ?
C02B C02L C025 109.7(8) . . ?
C02B C02L H5 109.7 . . ?
C02B C02L HC 109.7 . . ?
H5 C02L HC 108.2 . . ?
N00V C02M C01X 111.9(8) . . ?
N00V C02M C025 110.4(7) . . ?
N00V C02M H6 107.6 . . ?
C01X C02M C025 111.6(7) . . ?
C01X C02M H6 107.6 . . ?
C025 C02M H6 107.6 . . ?
C028 C02N H7 126.0 . . ?
C02Q C02N C028 107.9(9) . . ?
C02Q C02N H7 126.0 . . ?
C01X C02O H8 109.3 . . ?
C01X C02O HD 109.3 . . ?
C02B C02O C01X 111.5(8) . . ?
C02B C02O H8 109.3 . . ?
C02B C02O HD 109.3 . . ?
H8 C02O HD 108.0 . . ?
C00X C02P C01S 108.8(8) . . ?
C00X C02P H02N 109.9 . . ?
C00X C02P H02O 109.9 . . ?
C01S C02P H02N 109.9 . . ?
C01S C02P H02O 109.9 . . ?
H02N C02P H02O 108.3 . . ?
C01M C02Q H9 110.0 . . ?
C01M C02Q HE 110.0 . . ?
C02N C02Q C01M 108.4(8) . . ?
C02N C02Q H9 110.0 . . ?
C02N C02Q HE 110.0 . . ?
H9 C02Q HE 108.4 . . ?
C02E C02R H02P 109.6 . . ?
C02E C02R H02Q 109.6 . . ?
C02E C02R C02S 110.1(9) . . ?
H02P C02R H02Q 108.2 . . ?
C02S C02R H02P 109.6 . . ?
C02S C02R H02Q 109.6 . . ?
C02D C02S H02R 109.8 . . ?
C02D C02S H02S 109.8 . . ?
C02R C02S C02D 109.5(7) . . ?
C02R C02S H02R 109.8 . . ?
C02R C02S H02S 109.8 . . ?
H02R C02S H02S 108.2 . . ?
C017 C02T C02F 109.4(9) . . ?
C017 C02T H02T 109.8 . . ?
C017 C02T H02U 109.8 . . ?
C02F C02T H02T 109.8 . . ?
C02F C02T H02U 109.8 . . ?
H02T C02T H02U 108.2 . . ?

loop_
_geom_bond_atom_site_label_1
_geom_bond_atom_site_label_2
_geom_bond_distance
_geom_bond_site_symmetry_2
_geom_bond_publ_flag
O002 C00R 1.256(9) . ?
O003 C00Q 1.237(9) . ?
O006 C01D 1.296(11) . ?
O007 C00T 1.194(10) . ?
O008 C016 1.241(9) . ?
O009 C01C 1.259(10) . ?
O00A C01F 1.275(11) . ?
O00B C012 1.289(10) . ?
O00C C013 1.259(10) . ?
O00D C00W 1.209(11) . ?
N00E H00E 0.8800 . ?
N00E C00Z 1.357(11) . ?
N00E C01U 1.534(11) . ?
N00F H00F 0.8800 . ?
N00F C01Z 1.502(11) . ?
N00F C020 1.352(10) . ?
N00G H00G 0.8800 . ?
N00G C018 1.302(11) . ?
N00G C02E 1.473(11) . ?
O00H C022 1.252(11) . ?
N00I H00I 0.8800 . ?
N00I C01R 1.502(11) . ?
N00I C02A 1.296(11) . ?
N00J H00J 0.8800 . ?
N00J C01Q 1.451(12) . ?
N00J C02G 1.332(11) . ?
N00K H00K 0.8800 . ?
N00K C010 1.276(11) . ?
N00K C015 1.466(12) . ?
N00L H00L 0.8800 . ?
N00L C025 1.472(12) . ?
N00L C027 1.327(11) . ?
N00M H00M 0.8800 . ?
N00M C01S 1.480(12) . ?
N00M C02C 1.251(10) . ?
O00N C01Y 1.273(11) . ?
N00O H00O 0.8800 . ?
N00O C01K 1.302(11) . ?
N00O C01V 1.495(12) . ?
N00P H00P 0.8800 . ?
N00P C01M 1.482(10) . ?
N00P C02J 1.288(12) . ?
C00Q C014 1.451(12) . ?
C00Q C01E 1.426(12) . ?
C00R C01H 1.426(11) . ?
C00R C01O 1.457(12) . ?
N00S H00S 0.8800 . ?
N00S C1 1.319(12) . ?
N00S C01P 1.462(11) . ?
C00T C01J 1.496(11) . ?
C00T C01L 1.437(11) . ?
C00U H00A 0.9900 . ?
C00U H00B 0.9900 . ?
C00U C017 1.462(13) . ?
C00U C01Q 1.529(13) . ?
N00V H00V 0.8800 . ?
N00V C01W 1.327(11) . ?
N00V C02M 1.473(10) . ?
C00W C01L 1.491(11) . ?
C00W C021 1.486(13) . ?
C00X H00C 0.9900 . ?
C00X H00D 0.9900 . ?
C00X C026 1.555(15) . ?
C00X C02P 1.492(13) . ?
C00Y C01D 1.417(11) . ?
C00Y C01K 1.419(11) . ?
C00Y C01Y 1.446(13) . ?
C00Z H00Z 0.9500 . ?
C00Z C01J 1.395(11) . ?
C010 H010 0.9500 . ?
C010 C01E 1.409(12) . ?
C011 C016 1.487(12) . ?
C011 C1 1.386(11) . ?
C011 C01D 1.469(11) . ?
C012 C01O 1.440(11) . ?
C012 C01T 1.448(11) . ?
C013 C019 1.469(12) . ?
C013 C01E 1.448(10) . ?
C014 C022 1.498(11) . ?
C014 C02C 1.447(12) . ?
C015 H015 1.0000 . ?
C015 C01Q 1.510(13) . ?
C015 C02F 1.519(13) . ?
C016 C01N 1.418(11) . ?
C017 H01A 0.9900 . ?
C017 H01B 0.9900 . ?
C017 C02T 1.458(16) . ?
C018 H018 0.9500 . ?
C018 C019 1.378(11) . ?
C019 C022 1.445(12) . ?
C1 H1 0.9500 . ?
C01C C01H 1.477(10) . ?
C01C C01T 1.450(11) . ?
C01F C01J 1.454(10) . ?
C01F C021 1.445(11) . ?
C01G H01C 0.9900 . ?
C01G H01D 0.9900 . ?
C01G C024 1.604(11) . ?
C01G C02H 1.415(14) . ?
C01H C020 1.410(12) . ?
C01K H01K 0.9500 . ?
C01L C02A 1.443(12) . ?
C01M H01M 1.0000 . ?
C01M C01R 1.459(13) . ?
C01M C02Q 1.570(13) . ?
C01N C01Y 1.439(12) . ?
C01N C02G 1.368(13) . ?
C01O C02J 1.372(12) . ?
C01P H01P 1.0000 . ?
C01P C01S 1.537(12) . ?
C01P C02I 1.499(12) . ?
C01Q H01Q 1.0000 . ?
C01R H01R 1.0000 . ?
C01R C023 1.505(12) . ?
C01S H01S 1.0000 . ?
C01S C02P 1.565(12) . ?
C01T C027 1.396(11) . ?
C01U H01U 1.0000 . ?
C01U C01Z 1.515(12) . ?
C01U C029 1.484(11) . ?
C01V H01V 1.0000 . ?
C01V C02E 1.520(13) . ?
C01V C02K 1.499(14) . ?
C01W H01W 0.9500 . ?
C01W C021 1.323(11) . ?
C01X H01E 0.9900 . ?
C01X H01F 0.9900 . ?
C01X C02M 1.491(14) . ?
C01X C02O 1.553(13) . ?
C01Z H01Z 1.0000 . ?
C01Z C024 1.525(13) . ?
C020 H020 0.9500 . ?
C023 H02V 0.9900 . ?
C023 H02W 0.9900 . ?
C023 C028 1.529(14) . ?
C024 H02X 0.9900 . ?
C024 H02Y 0.9900 . ?
C025 H025 1.0000 . ?
C025 C02L 1.568(11) . ?
C025 C02M 1.494(13) . ?
C026 H02A 0.9900 . ?
C026 H02B 0.9900 . ?
C026 C02I 1.532(13) . ?
C027 H027 0.9500 . ?
C028 H028 0.9500 . ?
C028 C02N 1.596(18) . ?
C029 H02Z 0.9900 . ?
C029 H 0.9900 . ?
C029 C02H 1.600(12) . ?
C02A H02 0.9500 . ?
C02B H2 0.9900 . ?
C02B HA 0.9900 . ?
C02B C02L 1.501(13) . ?
C02B C02O 1.543(13) . ?
C02C H02C 0.9500 . ?
C02D H02D 0.9900 . ?
C02D H02E 0.9900 . ?
C02D C02K 1.528(14) . ?
C02D C02S 1.550(13) . ?
C02E H02F 1.0000 . ?
C02E C02R 1.488(13) . ?
C02F H02G 0.9900 . ?
C02F H02H 0.9900 . ?
C02F C02T 1.606(15) . ?
C02G H02I 0.9500 . ?
C02H H3 0.9900 . ?
C02H HB 0.9900 . ?
C02I H02J 0.9900 . ?
C02I H02K 0.9900 . ?
C02J H4 0.9500 . ?
C02K H02L 0.9900 . ?
C02K H02M 0.9900 . ?
C02L H5 0.9900 . ?
C02L HC 0.9900 . ?
C02M H6 1.0000 . ?
C02N H7 0.9500 . ?
C02N C02Q 1.510(15) . ?
C02O H8 0.9900 . ?
C02O HD 0.9900 . ?
C02P H02N 0.9900 . ?
C02P H02O 0.9900 . ?
C02Q H9 0.9900 . ?
C02Q HE 0.9900 . ?
C02R H02P 0.9900 . ?
C02R H02Q 0.9900 . ?
C02R C02S 1.542(13) . ?
C02S H02R 0.9900 . ?
C02S H02S 0.9900 . ?
C02T H02T 0.9900 . ?
C02T H02U 0.9900 . ?

loop_
_geom_torsion_atom_site_label_1
_geom_torsion_atom_site_label_2
_geom_torsion_atom_site_label_3
_geom_torsion_atom_site_label_4
_geom_torsion
_geom_torsion_site_symmetry_1
_geom_torsion_site_symmetry_2
_geom_torsion_site_symmetry_3
_geom_torsion_site_symmetry_4
_geom_torsion_publ_flag
O002 C00R C01H C01C 176.5(7) . . . . ?
O002 C00R C01H C020 -14.0(12) . . . . ?
O002 C00R C01O C012 -172.0(7) . . . . ?
O002 C00R C01O C02J 15.1(12) . . . . ?
O003 C00Q C014 C022 177.6(7) . . . . ?
O003 C00Q C014 C02C -14.5(12) . . . . ?
O003 C00Q C01E C010 12.5(12) . . . . ?
O003 C00Q C01E C013 -173.7(8) . . . . ?
O007 C00T C01J C00Z 16.9(11) . . . . ?
O007 C00T C01J C01F -173.6(8) . . . . ?
O007 C00T C01L C00W 177.0(8) . . . . ?
O007 C00T C01L C02A -18.8(12) . . . . ?
O008 C016 C01N C01Y 174.4(8) . . . . ?
O008 C016 C01N C02G -15.4(12) . . . . ?
O009 C01C C01H C00R -174.2(8) . . . . ?
O009 C01C C01H C020 15.5(12) . . . . ?
O009 C01C C01T C012 175.4(8) . . . . ?
O009 C01C C01T C027 -17.4(12) . . . . ?
O00A C01F C01J C00T -179.7(7) . . . . ?
O00A C01F C01J C00Z -10.9(12) . . . . ?
O00A C01F C021 C00W 179.9(8) . . . . ?
O00A C01F C021 C01W 5.2(12) . . . . ?
O00B C012 C01O C00R -179.2(7) . . . . ?
O00B C012 C01O C02J -6.5(12) . . . . ?
O00B C012 C01T C01C 173.3(7) . . . . ?
O00B C012 C01T C027 5.7(11) . . . . ?
O00C C013 C019 C018 5.6(12) . . . . ?
O00C C013 C019 C022 177.8(7) . . . . ?
O00C C013 C01E C00Q 179.3(7) . . . . ?
O00C C013 C01E C010 -7.2(12) . . . . ?
O00D C00W C01L C00T 179.8(8) . . . . ?
O00D C00W C01L C02A 14.9(12) . . . . ?
O00D C00W C021 C01F 176.4(8) . . . . ?
O00D C00W C021 C01W -9.0(13) . . . . ?
N00E C00Z C01J C00T 178.1(7) . . . . ?
N00E C00Z C01J C01F 8.6(13) . . . . ?
N00E C01U C01Z N00F -53.1(9) . . . . ?
N00E C01U C01Z C024 -170.6(7) . . . . ?
N00E C01U C029 C02H 177.9(7) . . . . ?
N00F C01Z C024 C01G -176.2(7) . . . . ?
N00G C018 C019 C013 177.6(8) . . . . ?
N00G C018 C019 C022 5.6(14) . . . . ?
N00G C02E C02R C02S 176.0(7) . . . . ?
N00I C01R C023 C028 178.6(8) . . . . ?
N00K C010 C01E C00Q 177.2(8) . . . . ?
N00K C010 C01E C013 3.3(13) . . . . ?
N00K C015 C01Q N00J -47.7(9) . . . . ?
N00K C015 C01Q C00U -168.1(7) . . . . ?
N00K C015 C02F C02T 172.8(8) . . . . ?
N00L C025 C02L C02B 174.6(7) . . . . ?
N00L C025 C02M N00V -48.8(11) . . . . ?
N00L C025 C02M C01X -173.8(8) . . . . ?
N00M C01S C02P C00X 178.6(8) . . . . ?
N00O C01V C02E N00G -49.5(11) . . . . ?
N00O C01V C02E C02R -173.3(8) . . . . ?
N00O C01V C02K C02D 175.7(8) . . . . ?
N00P C01M C01R N00I -50.1(9) . . . . ?
N00P C01M C01R C023 -171.9(7) . . . . ?
N00P C01M C02Q C02N 173.2(9) . . . . ?
C00Q C014 C022 O00H -176.9(8) . . . . ?
C00Q C014 C022 C019 0.1(12) . . . . ?
C00Q C014 C02C N00M 7.6(13) . . . . ?
C00R C01H C020 N00F 4.6(13) . . . . ?
C00R C01O C02J N00P 177.1(8) . . . . ?
N00S C01P C01S N00M -47.4(10) . . . . ?
N00S C01P C01S C02P -174.0(8) . . . . ?
N00S C01P C02I C026 173.9(8) . . . . ?
C00T C01L C02A N00I 8.3(13) . . . . ?
C00U C017 C02T C02F -52.5(12) . . . . ?
N00V C01W C021 C00W -0.2(15) . . . . ?
N00V C01W C021 C01F 174.6(9) . . . . ?
C00W C01L C02A N00I 173.9(8) . . . . ?
C00X C026 C02I C01P 59.0(11) . . . . ?
C00Z N00E C01U C01Z 100.2(8) . . . . ?
C00Z N00E C01U C029 -137.9(7) . . . . ?
C010 N00K C015 C01Q 97.8(9) . . . . ?
C010 N00K C015 C02F -137.5(8) . . . . ?
C011 C016 C01N C01Y -8.4(12) . . . . ?
C011 C016 C01N C02G 161.9(8) . . . . ?
C012 C01O C02J N00P 4.5(14) . . . . ?
C012 C01T C027 N00L 177.1(8) . . . . ?
C013 C019 C022 O00H 175.9(7) . . . . ?
C013 C019 C022 C014 -1.1(11) . . . . ?
C014 C00Q C01E C010 -167.0(7) . . . . ?
C014 C00Q C01E C013 6.7(11) . . . . ?
C015 N00K C010 C01E -164.2(8) . . . . ?
C015 C02F C02T C017 55.3(11) . . . . ?
C016 C011 C1 N00S 178.9(8) . . . . ?
C016 C011 C01D O006 174.3(7) . . . . ?
C016 C011 C01D C00Y -4.9(11) . . . . ?
C016 C01N C01Y O00N -178.1(8) . . . . ?
C016 C01N C01Y C00Y 6.6(13) . . . . ?
C016 C01N C02G N00J 7.9(14) . . . . ?
C017 C00U C01Q N00J -179.7(7) . . . . ?
C017 C00U C01Q C015 -57.8(10) . . . . ?
C018 N00G C02E C01V 92.5(10) . . . . ?
C018 N00G C02E C02R -143.2(8) . . . . ?
C018 C019 C022 O00H -12.0(12) . . . . ?
C018 C019 C022 C014 170.9(8) . . . . ?
C019 C013 C01E C00Q -7.9(12) . . . . ?
C019 C013 C01E C010 165.6(7) . . . . ?
C1 N00S C01P C01S 97.9(9) . . . . ?
C1 N00S C01P C02I -135.9(8) . . . . ?
C1 C011 C016 O008 9.5(11) . . . . ?
C1 C011 C016 C01N -167.7(8) . . . . ?
C1 C011 C01D O006 -10.7(11) . . . . ?
C1 C011 C01D C00Y 170.1(8) . . . . ?
C01C C01H C020 N00F 174.6(8) . . . . ?
C01C C01T C027 N00L 9.2(13) . . . . ?
C01D C00Y C01K N00O 177.7(8) . . . . ?
C01D C00Y C01Y O00N -179.4(8) . . . . ?
C01D C00Y C01Y C01N -3.8(12) . . . . ?
C01D C011 C016 O008 -175.2(7) . . . . ?
C01D C011 C016 C01N 7.6(11) . . . . ?
C01D C011 C1 N00S 3.7(13) . . . . ?
C01E C00Q C014 C022 -2.7(11) . . . . ?
C01E C00Q C014 C02C 165.1(8) . . . . ?
C01E C013 C019 C018 -167.3(8) . . . . ?
C01E C013 C019 C022 4.9(11) . . . . ?
C01H C00R C01O C012 7.6(12) . . . . ?
C01H C00R C01O C02J -165.3(8) . . . . ?
C01H C01C C01T C012 3.9(11) . . . . ?
C01H C01C C01T C027 171.1(7) . . . . ?
C01J C00T C01L C00W 2.1(11) . . . . ?
C01J C00T C01L C02A 166.3(7) . . . . ?
C01J C01F C021 C00W 5.4(11) . . . . ?
C01J C01F C021 C01W -169.3(8) . . . . ?
C01K N00O C01V C02E 91.7(10) . . . . ?
C01K N00O C01V C02K -146.5(8) . . . . ?
C01K C00Y C01D O006 12.9(12) . . . . ?
C01K C00Y C01D C011 -168.0(7) . . . . ?
C01K C00Y C01Y O00N -8.9(12) . . . . ?
C01K C00Y C01Y C01N 166.6(8) . . . . ?
C01L C00T C01J C00Z -168.1(7) . . . . ?
C01L C00T C01J C01F 1.4(11) . . . . ?
C01L C00W C021 C01F -2.1(12) . . . . ?
C01L C00W C021 C01W 172.5(8) . . . . ?
C01M N00P C02J C01O -162.2(8) . . . . ?
C01M C01R C023 C028 -59.9(10) . . . . ?
C01O C00R C01H C01C -3.1(12) . . . . ?
C01O C00R C01H C020 166.4(8) . . . . ?
C01O C012 C01T C01C 0.6(12) . . . . ?
C01O C012 C01T C027 -167.0(8) . . . . ?
C01P N00S C1 C011 -161.1(8) . . . . ?
C01P C01S C02P C00X -55.6(10) . . . . ?
C01Q N00J C02G C01N -161.1(9) . . . . ?
C01Q C00U C017 C02T 55.2(11) . . . . ?
C01Q C015 C02F C02T -63.1(10) . . . . ?
C01R N00I C02A C01L -158.9(8) . . . . ?
C01R C01M C02Q C02N -63.7(11) . . . . ?
C01R C023 C028 C02N 53.4(11) . . . . ?
C01S N00M C02C C014 -159.4(8) . . . . ?
C01S C01P C02I C026 -60.3(10) . . . . ?
C01T C012 C01O C00R -6.3(12) . . . . ?
C01T C012 C01O C02J 166.4(8) . . . . ?
C01T C01C C01H C00R -2.6(11) . . . . ?
C01T C01C C01H C020 -173.0(7) . . . . ?
C01U N00E C00Z C01J -167.9(8) . . . . ?
C01U C01Z C024 C01G -57.0(9) . . . . ?
C01U C029 C02H C01G 52.9(10) . . . . ?
C01V N00O C01K C00Y -161.1(8) . . . . ?
C01V C02E C02R C02S -58.1(10) . . . . ?
C01W N00V C02M C01X -142.4(9) . . . . ?
C01W N00V C02M C025 92.7(10) . . . . ?
C01Y C00Y C01D O006 -176.1(8) . . . . ?
C01Y C00Y C01D C011 3.1(11) . . . . ?
C01Y C00Y C01K N00O 6.7(14) . . . . ?
C01Y C01N C02G N00J 178.4(8) . . . . ?
C01Z N00F C020 C01H -158.7(8) . . . . ?
C01Z C01U C029 C02H -62.2(9) . . . . ?
C020 N00F C01Z C01U 95.6(9) . . . . ?
C020 N00F C01Z C024 -146.5(8) . . . . ?
C021 C00W C01L C00T -1.7(12) . . . . ?
C021 C00W C01L C02A -166.6(8) . . . . ?
C021 C01F C01J C00T -5.0(11) . . . . ?
C021 C01F C01J C00Z 163.7(8) . . . . ?
C022 C014 C02C N00M 176.2(8) . . . . ?
C023 C028 C02N C02Q -53.6(12) . . . . ?
C024 C01G C02H C029 -50.0(11) . . . . ?
C025 N00L C027 C01T -158.0(8) . . . . ?
C026 C00X C02P C01S 57.1(11) . . . . ?
C027 N00L C025 C02L -143.2(7) . . . . ?
C027 N00L C025 C02M 93.5(10) . . . . ?
C028 C02N C02Q C01M 54.4(12) . . . . ?
C029 C01U C01Z N00F -175.0(7) . . . . ?
C029 C01U C01Z C024 67.5(9) . . . . ?
C02A N00I C01R C01M 94.9(9) . . . . ?
C02A N00I C01R C023 -142.1(9) . . . . ?
C02C N00M C01S C01P 92.2(10) . . . . ?
C02C N00M C01S C02P -142.7(9) . . . . ?
C02C C014 C022 O00H 14.2(12) . . . . ?
C02C C014 C022 C019 -168.8(7) . . . . ?
C02E N00G C018 C019 -157.4(9) . . . . ?
C02E C01V C02K C02D -62.4(10) . . . . ?
C02E C02R C02S C02D 52.0(10) . . . . ?
C02F C015 C01Q N00J -175.9(7) . . . . ?
C02F C015 C01Q C00U 63.7(9) . . . . ?
C02G N00J C01Q C00U -148.6(8) . . . . ?
C02G N00J C01Q C015 92.9(9) . . . . ?
C02G C01N C01Y O00N 11.4(14) . . . . ?
C02G C01N C01Y C00Y -163.9(8) . . . . ?
C02H C01G C024 C01Z 53.3(10) . . . . ?
C02I C01P C01S N00M -174.9(7) . . . . ?
C02I C01P C01S C02P 58.5(10) . . . . ?
C02J N00P C01M C01R 101.3(9) . . . . ?
C02J N00P C01M C02Q -137.2(9) . . . . ?
C02K C01V C02E N00G -170.8(9) . . . . ?
C02K C01V C02E C02R 65.4(11) . . . . ?
C02K C02D C02S C02R -54.3(11) . . . . ?
C02L C025 C02M N00V -172.3(7) . . . . ?
C02L C025 C02M C01X 62.7(10) . . . . ?
C02L C02B C02O C01X -51.2(11) . . . . ?
C02M N00V C01W C021 -156.1(9) . . . . ?
C02M C01X C02O C02B 52.4(11) . . . . ?
C02M C025 C02L C02B -58.6(10) . . . . ?
C02O C01X C02M N00V 176.2(7) . . . . ?
C02O C01X C02M C025 -59.6(10) . . . . ?
C02O C02B C02L C025 53.7(10) . . . . ?
C02P C00X C026 C02I -59.6(11) . . . . ?
C02Q C01M C01R N00I -171.3(7) . . . . ?
C02Q C01M C01R C023 67.0(9) . . . . ?
C02S C02D C02K C01V 58.6(10) . . . . ?

loop_
_smtbx_masks_void_nr
_smtbx_masks_void_average_x
_smtbx_masks_void_average_y
_smtbx_masks_void_average_z
_smtbx_masks_void_volume
_smtbx_masks_void_count_electrons
_smtbx_masks_void_content
1 0.011 -0.848 0.501 690.8 214.7 '3.5 CHCl3'
